data_7105697
loop_
_publ_author_name
'Julie Mercurol'
'Yanling Li'
'Emilio Pardo'
'Olivia Risset'
'Mannan Seuleiman'
'Helene Rousseliare'
'Rodrigue Lescouezec'
'Miguel Julve'

_publ_section_title
;
 [FeIIlsCoIIIls]2 [FeIIIlsCoIIhs]2 photoinduced conversion in a
 cyano-bridged heterobimetallic molecular square
;
_journal_name_full Chem.Commun.
_journal_page_first 8995
_journal_paper_doi 10.1039/c0cc02024a
_journal_volume 46
_journal_year 2010
_chemical_formula_moiety 'C66 H64 B2 Co2 Fe2 N38 O4, 2(Cl O4), 2(H2 O)'
_chemical_formula_sum 'C66 H68 B2 Cl2 Co2 Fe2 N38 O14'
_chemical_formula_weight 1939.66
_chemical_name_systematic
;
?
;
_space_group_IT_number 60
_symmetry_cell_setting orthorhombic
_symmetry_Int_Tables_number 60
_symmetry_space_group_name_Hall '-P 2n 2ab'
_symmetry_space_group_name_H-M 'P b c n'
_atom_sites_solution_hydrogens geom
_atom_sites_solution_primary direct
_atom_sites_solution_secondary difmap
_audit_creation_method SHELXL-97
_cell_angle_alpha 90.00
_cell_angle_beta 90.00
_cell_angle_gamma 90.00
_cell_formula_units_Z 4
_cell_length_a 17.887(4)
_cell_length_b 16.1792(18)
_cell_length_c 28.955(8)
_cell_measurement_reflns_used 252
_cell_measurement_temperature 200(2)
_cell_measurement_theta_max 22
_cell_measurement_theta_min 3
_cell_volume 8380(3)
_computing_cell_refinement 'Dirax/lsq (Duisenberg & Schreurs, 1989-2000)'
_computing_data_collection 'Collect (Nonius BV, 1997-2000)'
_computing_data_reduction 'EvalCCD (Duisenberg & Schreurs 1990-2000)'
_computing_molecular_graphics 'DIAMOND (Brandenburg, 1999)'
_computing_publication_material 'SHELXL-97 (Sheldrick, 1997)'
_computing_structure_refinement 'SHELXL-97 (Sheldrick, 1997)'
_computing_structure_solution 'SIR92 (Giacovazzo et al, 1993)'
_diffrn_ambient_temperature 200(2)
_diffrn_detector_area_resol_mean 9
_diffrn_measured_fraction_theta_full 0.965
_diffrn_measured_fraction_theta_max 0.941
_diffrn_measurement_device_type KappaCCD
_diffrn_measurement_method 'CCD rotation images, thick slices'
_diffrn_radiation_monochromator graphite
_diffrn_radiation_source 'fine-focus sealed tube'
_diffrn_radiation_type MoK\a
_diffrn_radiation_wavelength 0.71073
_diffrn_reflns_av_R_equivalents 0.0528
_diffrn_reflns_av_sigmaI/netI 0.0578
_diffrn_reflns_limit_h_max 25
_diffrn_reflns_limit_h_min -25
_diffrn_reflns_limit_k_max 22
_diffrn_reflns_limit_k_min -19
_diffrn_reflns_limit_l_max 27
_diffrn_reflns_limit_l_min -40
_diffrn_reflns_number 48893
_diffrn_reflns_theta_full 27.50
_diffrn_reflns_theta_max 30.02
_diffrn_reflns_theta_min 2.70
_diffrn_standards_decay_% 0
_diffrn_standards_number 0
_exptl_absorpt_coefficient_mu 0.877
_exptl_absorpt_correction_T_max 0.839
_exptl_absorpt_correction_T_min 0.402
_exptl_absorpt_correction_type multi-scan
_exptl_absorpt_process_details
;
R.H. Blessing, Acta Cryst. (1995), A51, 33-38
;
_exptl_crystal_colour black
_exptl_crystal_density_diffrn 1.537
_exptl_crystal_density_meas ?
_exptl_crystal_density_method .
_exptl_crystal_description block
_exptl_crystal_F_000 3968
_exptl_crystal_size_max 0.25
_exptl_crystal_size_mid 0.2
_exptl_crystal_size_min 0.2
_refine_diff_density_max 1.570
_refine_diff_density_min -1.131
_refine_diff_density_rms 0.143
_refine_ls_extinction_coef 0.0023(3)
_refine_ls_extinction_expression Fc^*^=kFc[1+0.001xFc^2^\l^3^/sin(2\q)]^-1/4^
_refine_ls_extinction_method SHELXL
_refine_ls_goodness_of_fit_ref 1.046
_refine_ls_hydrogen_treatment constr
_refine_ls_matrix_type full
_refine_ls_number_parameters 540
_refine_ls_number_reflns 11526
_refine_ls_number_restraints 10
_refine_ls_restrained_S_all 1.052
_refine_ls_R_factor_all 0.1216
_refine_ls_R_factor_gt 0.0753
_refine_ls_shift/su_max 0.001
_refine_ls_shift/su_mean 0.000
_refine_ls_structure_factor_coef Fsqd
_refine_ls_weighting_details 'calc w=1/[\s^2^(Fo^2^)+(0.1346P)^2^+16.3968P] where P=(Fo^2^+2Fc^2^)/3'
_refine_ls_weighting_scheme calc
_refine_ls_wR_factor_gt 0.2188
_refine_ls_wR_factor_ref 0.2480
_reflns_number_gt 7170
_reflns_number_total 11526
_reflns_threshold_expression >2sigma(I)
_cod_data_source_file C0CC02024A.TXT
_cod_data_source_block RLN16
_cod_database_code 7105697

loop_
_symmetry_equiv_pos_as_xyz
'x, y, z'
'-x+1/2, -y+1/2, z+1/2'
'x+1/2, -y+1/2, -z'
'-x, y, -z+1/2'
'-x, -y, -z'
'x-1/2, y-1/2, -z-1/2'
'-x-1/2, y-1/2, z'
'x, -y, z-1/2'

loop_
_atom_site_label
_atom_site_type_symbol
_atom_site_fract_x
_atom_site_fract_y
_atom_site_fract_z
_atom_site_U_iso_or_equiv
_atom_site_adp_type
_atom_site_occupancy
_atom_site_symmetry_multiplicity
_atom_site_calc_flag
_atom_site_refinement_flags
_atom_site_disorder_assembly
_atom_site_disorder_group
Fe1 Fe 0.87939(3) 0.07402(4) 0.415941(18) 0.02434(17) Uani 1 1 d . . .
Co1 Co 1.02230(3) 0.19546(3) 0.541286(17) 0.02433(17) Uani 1 1 d . . .
O1 O 1.0275(2) 0.3146(3) 0.39843(13) 0.0554(11) Uani 1 1 d . . .
N1 N 0.96657(19) 0.1337(2) 0.49856(11) 0.0293(8) Uani 1 1 d . . .
N2 N 0.9343(2) -0.0988(2) 0.43471(12) 0.0301(8) Uani 1 1 d . . .
N3 N 0.7409(2) 0.0296(3) 0.47252(16) 0.0494(11) Uani 1 1 d . . .
N4 N 0.8285(2) 0.0469(2) 0.35577(12) 0.0302(8) Uani 1 1 d . . .
N5 N 0.8333(2) 0.0989(2) 0.31836(11) 0.0334(8) Uani 1 1 d . B .
N6 N 0.8440(2) 0.1892(2) 0.40916(11) 0.0273(7) Uani 1 1 d . . .
N7 N 0.8468(2) 0.2259(2) 0.36693(11) 0.0323(8) Uani 1 1 d . B .
N8 N 0.9678(2) 0.1020(2) 0.37678(12) 0.0304(8) Uani 1 1 d . . .
N9 N 0.9601(2) 0.1489(2) 0.33764(12) 0.0334(8) Uani 1 1 d . B .
N10 N 0.9775(2) 0.2949(2) 0.51782(14) 0.0339(8) Uani 1 1 d . . .
N11 N 1.09990(19) 0.2010(2) 0.49465(12) 0.0278(7) Uani 1 1 d . . .
N12 N 0.9465(3) 0.3977(3) 0.47104(18) 0.0464(11) Uani 1 1 d . . .
N13 N 1.1556(2) 0.2192(3) 0.42734(13) 0.0364(9) Uani 1 1 d . . .
N14 N 0.9443(2) 0.1784(2) 0.58728(12) 0.0329(8) Uani 1 1 d D . .
N15 N 1.0783(2) 0.2617(2) 0.58433(12) 0.0321(8) Uani 1 1 d . . .
N16A N 0.8936(5) 0.1453(6) 0.6526(3) 0.037(2) Uiso 0.60 1 d P A 1
N17A N 1.1180(4) 0.3184(5) 0.6489(2) 0.0362(16) Uiso 0.60 1 d P A 1
C24A C 0.9525(6) 0.1802(6) 0.6320(3) 0.032(2) Uiso 0.60 1 d PD A 1
C25A C 1.0185(5) 0.2117(6) 0.6561(3) 0.0383(19) Uiso 0.60 1 d P A 1
C26A C 1.0700(5) 0.2642(6) 0.6297(3) 0.0306(18) Uiso 0.60 1 d P A 1
C29A C 1.1292(7) 0.3366(7) 0.6984(4) 0.056(2) Uiso 0.60 1 d P A 1
H291 H 1.1618 0.3833 0.7016 0.084 Uiso 0.60 1 calc PR A 1
H292 H 1.1512 0.2895 0.7133 0.084 Uiso 0.60 1 calc PR A 1
H293 H 1.0819 0.3488 0.7125 0.084 Uiso 0.60 1 calc PR A 1
C30A C 0.8805(6) 0.1273(7) 0.7025(4) 0.052(3) Uiso 0.60 1 d P A 1
H301 H 0.8387 0.0905 0.7056 0.078 Uiso 0.60 1 calc PR A 1
H302 H 0.8700 0.1779 0.7186 0.078 Uiso 0.60 1 calc PR A 1
H303 H 0.9243 0.1021 0.7155 0.078 Uiso 0.60 1 calc PR A 1
O2A O 1.0285(4) 0.1970(5) 0.6977(3) 0.0564(17) Uiso 0.60 1 d P A 1
N16B N 0.9058(6) 0.1244(8) 0.6553(4) 0.032(3) Uiso 0.40 1 d PD A 2
N17B N 1.1386(7) 0.2901(8) 0.6496(4) 0.046(3) Uiso 0.40 1 d PD A 2
C24B C 0.9653(8) 0.1611(10) 0.6333(4) 0.031(3) Uiso 0.40 1 d PD A 2
C25B C 1.0376(8) 0.1808(9) 0.6562(4) 0.038(3) Uiso 0.40 1 d P A 2
C26B C 1.0853(8) 0.2381(10) 0.6297(5) 0.037(3) Uiso 0.40 1 d P A 2
C29B C 1.1540(12) 0.2953(13) 0.6995(6) 0.072(5) Uiso 0.40 1 d P A 2
H294 H 1.1078 0.2935 0.7163 0.107 Uiso 0.40 1 calc PR A 2
H295 H 1.1794 0.3462 0.7061 0.107 Uiso 0.40 1 calc PR A 2
H296 H 1.1849 0.2496 0.7086 0.107 Uiso 0.40 1 calc PR A 2
C30B C 0.9020(9) 0.1025(10) 0.7062(5) 0.042(3) Uiso 0.40 1 d P A 2
H304 H 0.9435 0.0676 0.7140 0.064 Uiso 0.40 1 calc PR A 2
H305 H 0.8561 0.0739 0.7124 0.064 Uiso 0.40 1 calc PR A 2
H306 H 0.9041 0.1522 0.7243 0.064 Uiso 0.40 1 calc PR A 2
O2B O 1.0533(6) 0.1579(7) 0.6933(4) 0.055(2) Uiso 0.40 1 d P A 2
C23 C 0.8466(3) 0.1189(4) 0.62099(19) 0.0472(12) Uani 1 1 d D . .
H231 H 0.8030 0.0887 0.6256 0.057 Uiso 0.60 1 calc PR A 1
H232 H 0.7980 0.1007 0.6261 0.057 Uiso 0.40 1 d PR A 2
C27 C 1.1595(3) 0.3494(4) 0.61436(18) 0.0509(14) Uani 1 1 d D . .
H271 H 1.2001 0.3848 0.6173 0.061 Uiso 0.60 1 calc PR A 1
H272 H 1.1867 0.3978 0.6184 0.061 Uiso 0.40 1 d PR A 2
N18A N 0.8694(5) 0.2297(6) 0.2825(3) 0.029(2) Uiso 0.50 1 d P B 3
N19A N 0.8106(5) 0.2310(6) 0.2548(3) 0.034(2) Uiso 0.50 1 d P B 3
C31A C 0.9140(7) 0.2989(7) 0.2757(4) 0.035(2) Uiso 0.50 1 d P B 3
H311 H 0.9581 0.3117 0.2911 0.042 Uiso 0.50 1 calc PR B 3
C32A C 0.8796(7) 0.3449(7) 0.2417(3) 0.0292(18) Uiso 0.50 1 d P B 3
H321 H 0.8951 0.3949 0.2291 0.035 Uiso 0.50 1 calc PR B 3
C33A C 0.8170(6) 0.2990(6) 0.2307(3) 0.035(2) Uiso 0.50 1 d P B 3
H331 H 0.7826 0.3149 0.2083 0.042 Uiso 0.50 1 calc PR B 3
N18B N 0.8893(5) 0.2421(6) 0.2864(3) 0.030(2) Uiso 0.50 1 d P B 4
N19B N 0.8345(5) 0.2483(6) 0.2539(3) 0.0336(19) Uiso 0.50 1 d P B 4
C31B C 0.9321(7) 0.3121(8) 0.2858(4) 0.042(3) Uiso 0.50 1 d P B 4
H312 H 0.9722 0.3237 0.3052 0.050 Uiso 0.50 1 calc PR B 4
C32B C 0.9056(7) 0.3618(7) 0.2516(4) 0.042(2) Uiso 0.50 1 d P B 4
H322 H 0.9248 0.4126 0.2424 0.050 Uiso 0.50 1 calc PR B 4
C33B C 0.8448(7) 0.3213(7) 0.2336(3) 0.0314(19) Uiso 0.50 1 d P B 4
H332 H 0.8146 0.3422 0.2101 0.038 Uiso 0.50 1 calc PR B 4
C1 C 0.9322(2) 0.1068(3) 0.46823(13) 0.0274(8) Uani 1 1 d . . .
C2 C 0.9133(2) -0.0340(3) 0.42530(13) 0.0278(8) Uani 1 1 d . . .
C3 C 0.7928(2) 0.0464(3) 0.45140(14) 0.0308(9) Uani 1 1 d . . .
C4 C 0.7929(3) -0.0203(3) 0.34141(16) 0.0408(11) Uani 1 1 d . . .
H41 H 0.7817 -0.0656 0.3599 0.049 Uiso 1 1 calc R . .
C5 C 0.7745(3) -0.0134(4) 0.29466(17) 0.0516(14) Uani 1 1 d . . .
H51 H 0.7499 -0.0520 0.2764 0.062 Uiso 1 1 calc R . .
C6 C 0.8005(3) 0.0622(4) 0.28166(15) 0.0424(12) Uani 1 1 d . . .
H61 H 0.7963 0.0850 0.2523 0.051 Uiso 1 1 calc R . .
C7 C 0.8155(2) 0.2444(3) 0.43792(14) 0.0316(9) Uani 1 1 d . . .
H71 H 0.8078 0.2357 0.4693 0.038 Uiso 1 1 calc R . .
C8 C 0.7984(3) 0.3176(3) 0.41453(16) 0.0384(11) Uani 1 1 d . . .
H81 H 0.7771 0.3654 0.4265 0.046 Uiso 1 1 calc R . .
C9 C 0.8202(3) 0.3028(3) 0.36974(16) 0.0399(11) Uani 1 1 d . . .
H91 H 0.8170 0.3403 0.3454 0.048 Uiso 1 1 calc R . .
C10 C 1.0379(3) 0.0733(3) 0.37691(17) 0.0365(10) Uani 1 1 d . . .
H101 H 1.0585 0.0405 0.4000 0.044 Uiso 1 1 calc R . .
C11 C 1.0757(3) 0.0994(4) 0.33763(19) 0.0467(12) Uani 1 1 d . . .
H111 H 1.1246 0.0874 0.3292 0.056 Uiso 1 1 calc R . .
C12 C 1.0245(3) 0.1472(3) 0.31379(17) 0.0416(11) Uani 1 1 d . . .
H121 H 1.0332 0.1738 0.2858 0.050 Uiso 1 1 calc R . .
C13 C 0.9294(3) 0.3457(4) 0.5401(2) 0.0500(13) Uani 1 1 d . . .
H131 H 0.9122 0.3386 0.5701 0.060 Uiso 1 1 calc R . .
C14 C 0.9103(3) 0.4085(4) 0.5116(3) 0.0589(16) Uani 1 1 d . . .
H141 H 0.8779 0.4516 0.5187 0.071 Uiso 1 1 calc R . .
C15 C 0.9878(3) 0.3275(3) 0.47540(17) 0.0352(10) Uani 1 1 d . . .
C16 C 1.0360(3) 0.2945(3) 0.43899(17) 0.0387(11) Uani 1 1 d . . .
C17 C 1.0955(3) 0.2395(3) 0.45360(14) 0.0325(9) Uani 1 1 d . . .
C18 C 1.1975(3) 0.1667(3) 0.45179(17) 0.0418(11) Uani 1 1 d . . .
H181 H 1.2419 0.1422 0.4422 0.050 Uiso 1 1 calc R . .
C19 C 1.1635(3) 0.1556(3) 0.49323(16) 0.0376(10) Uani 1 1 d . . .
H191 H 1.1811 0.1221 0.5170 0.045 Uiso 1 1 calc R . .
C20 C 1.1763(3) 0.2540(4) 0.38171(17) 0.0499(13) Uani 1 1 d . . .
H201 H 1.2223 0.2297 0.3715 0.075 Uiso 1 1 calc R . .
H202 H 1.1823 0.3127 0.3843 0.075 Uiso 1 1 calc R . .
H203 H 1.1375 0.2420 0.3598 0.075 Uiso 1 1 calc R . .
C21 C 0.9456(4) 0.4557(4) 0.4326(3) 0.0649(18) Uani 1 1 d . . .
H211 H 0.9158 0.5029 0.4406 0.097 Uiso 1 1 calc R . .
H212 H 0.9246 0.4293 0.4059 0.097 Uiso 1 1 calc R . .
H213 H 0.9957 0.4732 0.4259 0.097 Uiso 1 1 calc R . .
C22 C 0.8753(3) 0.1451(3) 0.58005(18) 0.0399(11) Uani 1 1 d . A .
H221 H 0.8516 0.1409 0.5516 0.048 Uiso 1 1 calc R . .
C28 C 1.1309(2) 0.3194(3) 0.57448(17) 0.0338(10) Uani 1 1 d . A .
H281 H 1.1451 0.3358 0.5450 0.041 Uiso 1 1 calc R . .
B1 B 0.8801(3) 0.1768(3) 0.32527(16) 0.0348(11) Uani 1 1 d . . .
O3 O 0.6627(4) 0.0900(3) 0.5486(2) 0.111(2) Uani 1 1 d . . .
H31 H 0.6879 0.0733 0.5248 0.167 Uiso 1 1 d R . .
H32 H 0.6841 0.0586 0.5694 0.167 Uiso 1 1 d R . .
Cl1 Cl 0.83580(17) 0.4384(2) 0.65669(8) 0.1247(12) Uani 1 1 d D . .
O4 O 0.8293(11) 0.3557(9) 0.6462(6) 0.297(6) Uiso 1 1 d D . .
O5 O 0.8793(10) 0.4421(12) 0.6987(7) 0.297(6) Uiso 1 1 d D . .
O6 O 0.7733(12) 0.4824(13) 0.6770(7) 0.343(7) Uiso 1 1 d D . .
O7 O 0.8714(11) 0.4795(13) 0.6223(6) 0.343(7) Uiso 1 1 d D . .

loop_
_atom_site_aniso_label
_atom_site_aniso_U_11
_atom_site_aniso_U_22
_atom_site_aniso_U_33
_atom_site_aniso_U_23
_atom_site_aniso_U_13
_atom_site_aniso_U_12
Fe1 0.0274(3) 0.0272(3) 0.0184(3) 0.0017(2) -0.0022(2) -0.0015(2)
Co1 0.0245(3) 0.0278(3) 0.0207(2) -0.0009(2) -0.00214(19) 0.0012(2)
O1 0.065(3) 0.065(3) 0.0365(19) 0.0153(18) -0.0116(17) 0.002(2)
N1 0.0315(18) 0.035(2) 0.0219(15) -0.0006(14) -0.0038(13) 0.0006(15)
N2 0.0302(18) 0.033(2) 0.0276(16) 0.0058(15) -0.0047(14) -0.0021(15)
N3 0.034(2) 0.057(3) 0.057(3) 0.017(2) 0.012(2) -0.002(2)
N4 0.0295(18) 0.037(2) 0.0239(15) 0.0002(14) -0.0034(13) -0.0001(16)
N5 0.038(2) 0.043(2) 0.0195(15) -0.0002(14) -0.0016(14) 0.0073(17)
N6 0.0316(18) 0.0320(19) 0.0184(14) 0.0027(13) -0.0004(13) -0.0007(15)
N7 0.043(2) 0.033(2) 0.0209(15) 0.0061(14) 0.0049(15) 0.0059(17)
N8 0.0345(19) 0.033(2) 0.0234(15) 0.0030(14) 0.0008(14) 0.0003(15)
N9 0.039(2) 0.037(2) 0.0238(16) 0.0034(15) 0.0054(14) 0.0017(17)
N10 0.0315(19) 0.033(2) 0.0374(19) -0.0050(16) -0.0028(15) 0.0058(16)
N11 0.0272(17) 0.0309(19) 0.0253(15) 0.0003(14) 0.0001(13) -0.0007(14)
N12 0.044(2) 0.029(2) 0.066(3) 0.006(2) -0.010(2) 0.0087(19)
N13 0.036(2) 0.042(2) 0.0306(18) -0.0033(16) 0.0063(16) -0.0063(17)
N14 0.0315(19) 0.039(2) 0.0285(17) -0.0059(15) 0.0035(15) -0.0046(16)
N15 0.0289(18) 0.037(2) 0.0299(17) -0.0033(15) 0.0001(14) -0.0046(16)
C23 0.037(3) 0.052(3) 0.052(3) -0.008(2) 0.009(2) -0.008(2)
C27 0.044(3) 0.064(4) 0.045(3) -0.016(3) 0.001(2) -0.022(3)
C1 0.028(2) 0.029(2) 0.0244(18) 0.0042(15) 0.0020(15) 0.0018(17)
C2 0.027(2) 0.035(2) 0.0210(17) 0.0010(16) -0.0029(15) -0.0035(18)
C3 0.033(2) 0.030(2) 0.0292(19) 0.0030(16) -0.0050(17) 0.0009(18)
C4 0.041(3) 0.050(3) 0.032(2) -0.009(2) -0.0024(19) -0.007(2)
C5 0.049(3) 0.074(4) 0.032(2) -0.021(2) -0.005(2) -0.010(3)
C6 0.043(3) 0.063(3) 0.0214(19) -0.012(2) -0.0051(18) 0.008(2)
C7 0.035(2) 0.036(2) 0.0246(19) -0.0020(17) 0.0013(16) 0.0003(19)
C8 0.046(3) 0.035(3) 0.034(2) -0.0014(19) 0.008(2) 0.008(2)
C9 0.050(3) 0.037(3) 0.033(2) 0.0082(19) 0.009(2) 0.015(2)
C10 0.032(2) 0.040(3) 0.038(2) 0.005(2) -0.0004(18) -0.0010(19)
C11 0.039(3) 0.054(3) 0.047(3) 0.002(2) 0.010(2) -0.001(2)
C12 0.049(3) 0.040(3) 0.036(2) 0.000(2) 0.015(2) -0.002(2)
C13 0.042(3) 0.046(3) 0.062(3) -0.006(3) 0.007(3) 0.011(2)
C14 0.046(3) 0.040(3) 0.091(5) -0.005(3) -0.005(3) 0.013(3)
C15 0.036(2) 0.027(2) 0.043(2) 0.0040(19) -0.011(2) 0.0041(18)
C16 0.039(3) 0.040(3) 0.037(2) 0.009(2) -0.007(2) -0.004(2)
C17 0.039(2) 0.035(2) 0.0239(19) 0.0011(16) 0.0008(17) -0.0031(19)
C18 0.033(2) 0.052(3) 0.040(2) -0.004(2) 0.008(2) 0.001(2)
C19 0.029(2) 0.048(3) 0.036(2) 0.000(2) -0.0009(18) 0.007(2)
C20 0.062(3) 0.054(3) 0.034(2) 0.000(2) 0.018(2) -0.012(3)
C21 0.068(4) 0.039(3) 0.088(5) 0.019(3) -0.020(4) 0.010(3)
C22 0.029(2) 0.048(3) 0.042(2) -0.004(2) 0.0002(19) 0.001(2)
C28 0.029(2) 0.031(2) 0.041(2) -0.0050(18) 0.0004(18) -0.0030(18)
B1 0.046(3) 0.039(3) 0.0195(19) 0.0032(18) 0.0043(19) 0.014(2)
O3 0.165(7) 0.061(3) 0.108(5) -0.028(3) 0.054(5) 0.000(4)
Cl1 0.1138(19) 0.199(3) 0.0614(11) -0.0392(15) 0.0185(12) -0.084(2)

loop_
_atom_type_symbol
_atom_type_description
_atom_type_scat_dispersion_real
_atom_type_scat_dispersion_imag
_atom_type_scat_source
C C 0.0033 0.0016 'International Tables Vol C Tables 4.2.6.8 and 6.1.1.4'
H H 0.0000 0.0000 'International Tables Vol C Tables 4.2.6.8 and 6.1.1.4'
B B 0.0013 0.0007 'International Tables Vol C Tables 4.2.6.8 and 6.1.1.4'
Cl Cl 0.1484 0.1585 'International Tables Vol C Tables 4.2.6.8 and 6.1.1.4'
Co Co 0.3494 0.9721 'International Tables Vol C Tables 4.2.6.8 and 6.1.1.4'
Fe Fe 0.3463 0.8444 'International Tables Vol C Tables 4.2.6.8 and 6.1.1.4'
N N 0.0061 0.0033 'International Tables Vol C Tables 4.2.6.8 and 6.1.1.4'
O O 0.0106 0.0060 'International Tables Vol C Tables 4.2.6.8 and 6.1.1.4'

loop_
_geom_angle_atom_site_label_1
_geom_angle_atom_site_label_2
_geom_angle_atom_site_label_3
_geom_angle
_geom_angle_site_symmetry_1
_geom_angle_site_symmetry_3
_geom_angle_publ_flag
C1 Fe1 C2 89.08(17) . . ?
C1 Fe1 C3 92.31(18) . . ?
C2 Fe1 C3 88.05(19) . . ?
C1 Fe1 N6 88.55(16) . . ?
C2 Fe1 N6 177.34(15) . . ?
C3 Fe1 N6 90.83(17) . . ?
C1 Fe1 N8 89.76(16) . . ?
C2 Fe1 N8 92.16(17) . . ?
C3 Fe1 N8 177.92(16) . . ?
N6 Fe1 N8 89.04(15) . . ?
C1 Fe1 N4 174.21(17) . . ?
C2 Fe1 N4 93.92(16) . . ?
C3 Fe1 N4 92.74(16) . . ?
N6 Fe1 N4 88.55(15) . . ?
N8 Fe1 N4 85.18(15) . . ?
N1 Co1 N2 91.18(16) . 5_756 ?
N1 Co1 N10 89.49(16) . . ?
N2 Co1 N10 179.01(17) 5_756 . ?
N1 Co1 N15 178.32(17) . . ?
N2 Co1 N15 90.50(16) 5_756 . ?
N10 Co1 N15 88.83(17) . . ?
N1 Co1 N11 86.88(15) . . ?
N2 Co1 N11 89.99(15) 5_756 . ?
N10 Co1 N11 90.78(16) . . ?
N15 Co1 N11 93.02(15) . . ?
N1 Co1 N14 89.72(16) . . ?
N2 Co1 N14 85.72(17) 5_756 . ?
N10 Co1 N14 93.55(17) . . ?
N15 Co1 N14 90.50(16) . . ?
N11 Co1 N14 174.48(16) . . ?
C1 N1 Co1 169.4(4) . . ?
C2 N2 Co1 169.8(3) . 5_756 ?
C4 N4 N5 106.5(4) . . ?
C4 N4 Fe1 131.8(3) . . ?
N5 N4 Fe1 121.4(3) . . ?
C6 N5 N4 108.9(4) . . ?
C6 N5 B1 134.7(4) . . ?
N4 N5 B1 115.8(3) . . ?
C7 N6 N7 106.5(3) . . ?
C7 N6 Fe1 134.2(3) . . ?
N7 N6 Fe1 119.3(3) . . ?
C9 N7 N6 109.8(3) . . ?
C9 N7 B1 131.1(4) . . ?
N6 N7 B1 119.0(4) . . ?
C10 N8 N9 106.8(4) . . ?
C10 N8 Fe1 131.5(3) . . ?
N9 N8 Fe1 121.0(3) . . ?
C12 N9 N8 109.1(4) . . ?
C12 N9 B1 133.0(4) . . ?
N8 N9 B1 116.5(3) . . ?
C15 N10 C13 106.4(4) . . ?
C15 N10 Co1 126.4(3) . . ?
C13 N10 Co1 127.2(4) . . ?
C17 N11 C19 105.8(4) . . ?
C17 N11 Co1 126.6(3) . . ?
C19 N11 Co1 126.7(3) . . ?
C14 N12 C15 106.7(5) . . ?
C14 N12 C21 125.1(5) . . ?
C15 N12 C21 128.0(5) . . ?
C18 N13 C17 107.6(4) . . ?
C18 N13 C20 125.0(4) . . ?
C17 N13 C20 127.2(4) . . ?
C24A N14 C22 105.2(5) . . ?
C22 N14 C24B 107.8(7) . . ?
C24A N14 Co1 126.6(5) . . ?
C22 N14 Co1 126.8(3) . . ?
C24B N14 Co1 118.9(6) . . ?
C26A N15 C28 105.4(5) . . ?
C28 N15 C26B 109.3(7) . . ?
C26A N15 Co1 127.0(4) . . ?
C28 N15 Co1 127.5(3) . . ?
C26B N15 Co1 120.7(6) . . ?
C23 N16A C24A 109.2(7) . . ?
C23 N16A C30A 120.7(8) . . ?
C24A N16A C30A 129.8(8) . . ?
C27 N17A C26A 106.7(6) . . ?
C27 N17A C29A 125.0(7) . . ?
C26A N17A C29A 128.1(8) . . ?
N14 C24A N16A 110.3(8) . . ?
N14 C24A C25A 124.9(8) . . ?
N16A C24A C25A 124.7(8) . . ?
O2A C25A C24A 120.9(8) . . ?
O2A C25A C26A 121.7(8) . . ?
C24A C25A C26A 117.4(8) . . ?
N15 C26A N17A 111.0(7) . . ?
N15 C26A C25A 124.7(7) . . ?
N17A C26A C25A 124.2(7) . . ?
C24B N16B C23 105.8(9) . . ?
C24B N16B C30B 125.8(11) . . ?
C23 N16B C30B 128.1(10) . . ?
C26B N17B C27 106.6(10) . . ?
C26B N17B C29B 124.5(13) . . ?
C27 N17B C29B 127.2(12) . . ?
N16B C24B N14 108.5(10) . . ?
N16B C24B C25B 123.9(10) . . ?
N14 C24B C25B 127.5(11) . . ?
O2B C25B C26B 122.5(13) . . ?
O2B C25B C24B 123.4(13) . . ?
C26B C25B C24B 113.9(11) . . ?
N15 C26B N17B 106.7(10) . . ?
N15 C26B C25B 128.3(11) . . ?
N17B C26B C25B 124.0(12) . . ?
N17B C29B H294 109.5 . . ?
N17B C29B H295 109.5 . . ?
H294 C29B H295 109.5 . . ?
N17B C29B H296 109.5 . . ?
H294 C29B H296 109.5 . . ?
H295 C29B H296 109.5 . . ?
N16B C30B H304 109.5 . . ?
N16B C30B H305 109.5 . . ?
H304 C30B H305 109.5 . . ?
N16B C30B H306 109.5 . . ?
H304 C30B H306 109.5 . . ?
H305 C30B H306 109.5 . . ?
N16A C23 C22 105.4(6) . . ?
C22 C23 N16B 107.6(6) . . ?
N16A C23 H231 127.3 . . ?
C22 C23 H231 127.3 . . ?
N16B C23 H231 122.9 . . ?
N16A C23 H232 126.1 . . ?
C22 C23 H232 126.3 . . ?
N16B C23 H232 126.1 . . ?
N17A C27 C28 107.1(5) . . ?
C28 C27 N17B 105.4(6) . . ?
N17A C27 H271 126.5 . . ?
C28 C27 H271 126.5 . . ?
N17B C27 H271 123.0 . . ?
N17A C27 H272 120.7 . . ?
C28 C27 H272 127.3 . . ?
N17B C27 H272 127.2 . . ?
N19A N18A C31A 111.0(9) . . ?
N19A N18A B1 127.2(8) . . ?
C31A N18A B1 119.8(9) . . ?
C33A N19A N18A 105.5(10) . . ?
C32A C31A N18A 106.3(10) . . ?
C32A C31A H311 126.9 . . ?
N18A C31A H311 126.9 . . ?
C31A C32A C33A 103.6(9) . . ?
C31A C32A H321 128.2 . . ?
C33A C32A H321 128.2 . . ?
N19A C33A C32A 113.5(9) . . ?
N19A C33A H331 123.2 . . ?
C32A C33A H331 123.2 . . ?
N19B N18B C31B 109.5(10) . . ?
N19B N18B B1 118.3(8) . . ?
C31B N18B B1 129.2(9) . . ?
C33B N19B N18B 105.7(9) . . ?
C32B C31B N18B 107.7(12) . . ?
C32B C31B H312 126.2 . . ?
N18B C31B H312 126.2 . . ?
C31B C32B C33B 105.8(11) . . ?
C31B C32B H322 127.1 . . ?
C33B C32B H322 127.1 . . ?
N19B C33B C32B 111.3(9) . . ?
N19B C33B H332 124.4 . . ?
C32B C33B H332 124.4 . . ?
N1 C1 Fe1 173.7(4) . . ?
N2 C2 Fe1 174.6(4) . . ?
N3 C3 Fe1 179.7(5) . . ?
N4 C4 C5 110.6(5) . . ?
N4 C4 H41 124.7 . . ?
C5 C4 H41 124.7 . . ?
C6 C5 C4 105.0(4) . . ?
C6 C5 H51 127.5 . . ?
C4 C5 H51 127.5 . . ?
N5 C6 C5 109.0(4) . . ?
N5 C6 H61 125.5 . . ?
C5 C6 H61 125.5 . . ?
N6 C7 C8 110.6(4) . . ?
N6 C7 H71 124.7 . . ?
C8 C7 H71 124.7 . . ?
C9 C8 C7 104.3(4) . . ?
C9 C8 H81 127.8 . . ?
C7 C8 H81 127.8 . . ?
N7 C9 C8 108.7(4) . . ?
N7 C9 H91 125.7 . . ?
C8 C9 H91 125.7 . . ?
N8 C10 C11 110.4(4) . . ?
N8 C10 H101 124.8 . . ?
C11 C10 H101 124.8 . . ?
C12 C11 C10 104.9(4) . . ?
C12 C11 H111 127.5 . . ?
C10 C11 H111 127.5 . . ?
N9 C12 C11 108.8(4) . . ?
N9 C12 H121 125.6 . . ?
C11 C12 H121 125.6 . . ?
C14 C13 N10 109.1(5) . . ?
C14 C13 H131 125.5 . . ?
N10 C13 H131 125.5 . . ?
C13 C14 N12 108.1(5) . . ?
C13 C14 H141 125.9 . . ?
N12 C14 H141 125.9 . . ?
N10 C15 N12 109.7(4) . . ?
N10 C15 C16 126.4(4) . . ?
N12 C15 C16 123.9(5) . . ?
O1 C16 C17 122.2(5) . . ?
O1 C16 C15 121.3(5) . . ?
C17 C16 C15 116.5(4) . . ?
N11 C17 N13 109.7(4) . . ?
N11 C17 C16 125.8(4) . . ?
N13 C17 C16 124.5(4) . . ?
N13 C18 C19 107.5(4) . . ?
N13 C18 H181 126.2 . . ?
C19 C18 H181 126.2 . . ?
N11 C19 C18 109.4(4) . . ?
N11 C19 H191 125.3 . . ?
C18 C19 H191 125.3 . . ?
N13 C20 H201 109.5 . . ?
N13 C20 H202 109.5 . . ?
H201 C20 H202 109.5 . . ?
N13 C20 H203 109.5 . . ?
H201 C20 H203 109.5 . . ?
H202 C20 H203 109.5 . . ?
N12 C21 H211 109.5 . . ?
N12 C21 H212 109.5 . . ?
H211 C21 H212 109.5 . . ?
N12 C21 H213 109.5 . . ?
H211 C21 H213 109.5 . . ?
H212 C21 H213 109.5 . . ?
C23 C22 N14 109.4(4) . . ?
C23 C22 H221 125.3 . . ?
N14 C22 H221 125.3 . . ?
C27 C28 N15 109.2(4) . . ?
C27 C28 H281 125.4 . . ?
N15 C28 H281 125.4 . . ?
N18A B1 N5 106.8(5) . . ?
N18A B1 N9 118.2(5) . . ?
N5 B1 N9 107.4(4) . . ?
N5 B1 N18B 121.6(5) . . ?
N9 B1 N18B 105.6(5) . . ?
N18A B1 N7 107.1(5) . . ?
N5 B1 N7 108.2(4) . . ?
N9 B1 N7 108.9(4) . . ?
N18B B1 N7 104.7(5) . . ?
H31 O3 H32 97.8 . . ?
O7 Cl1 O4 110.7(12) . . ?
O7 Cl1 O5 110.2(11) . . ?
O4 Cl1 O5 105.8(11) . . ?
O7 Cl1 O6 114.8(13) . . ?
O4 Cl1 O6 120.1(12) . . ?
O5 Cl1 O6 93.1(10) . . ?

loop_
_geom_bond_atom_site_label_1
_geom_bond_atom_site_label_2
_geom_bond_distance
_geom_bond_site_symmetry_2
_geom_bond_publ_flag
Fe1 C1 1.861(4) . ?
Fe1 C2 1.869(5) . ?
Fe1 C3 1.911(5) . ?
Fe1 N6 1.977(4) . ?
Fe1 N8 1.997(4) . ?
Fe1 N4 2.014(3) . ?
Co1 N1 1.877(3) . ?
Co1 N2 1.879(4) 5_756 ?
Co1 N10 1.921(4) . ?
Co1 N15 1.925(4) . ?
Co1 N11 1.939(3) . ?
Co1 N14 1.948(4) . ?
O1 C16 1.228(6) . ?
N1 C1 1.158(5) . ?
N2 C2 1.147(6) . ?
N2 Co1 1.879(4) 5_756 ?
N3 C3 1.145(6) . ?
N4 C4 1.326(6) . ?
N4 N5 1.374(5) . ?
N5 C6 1.351(6) . ?
N5 B1 1.527(7) . ?
N6 C7 1.324(5) . ?
N6 N7 1.361(4) . ?
N7 C9 1.335(6) . ?
N7 B1 1.563(6) . ?
N8 C10 1.337(6) . ?
N8 N9 1.371(5) . ?
N9 C12 1.343(6) . ?
N9 B1 1.542(7) . ?
N10 C15 1.349(6) . ?
N10 C13 1.354(6) . ?
N11 C17 1.345(5) . ?
N11 C19 1.354(6) . ?
N12 C14 1.353(8) . ?
N12 C15 1.359(6) . ?
N12 C21 1.457(7) . ?
N13 C18 1.335(7) . ?
N13 C17 1.357(6) . ?
N13 C20 1.483(6) . ?
N14 C24A 1.303(9) . ?
N14 C22 1.364(6) . ?
N14 C24B 1.413(12) . ?
N15 C26A 1.324(8) . ?
N15 C28 1.355(6) . ?
N15 C26B 1.375(14) . ?
N16A C23 1.315(10) . ?
N16A C24A 1.337(12) . ?
N16A C30A 1.492(13) . ?
N17A C27 1.343(9) . ?
N17A C26A 1.347(11) . ?
N17A C29A 1.476(12) . ?
C24A C25A 1.463(13) . ?
C25A O2A 1.241(11) . ?
C25A C26A 1.468(12) . ?
C29A H291 0.9600 . ?
C29A H292 0.9600 . ?
C29A H293 0.9600 . ?
C30A H301 0.9600 . ?
C30A H302 0.9600 . ?
C30A H303 0.9600 . ?
N16B C24B 1.376(18) . ?
N16B C23 1.454(11) . ?
N16B C30B 1.516(18) . ?
N17B C26B 1.396(18) . ?
N17B C27 1.449(11) . ?
N17B C29B 1.47(2) . ?
C24B C25B 1.487(19) . ?
C25B O2B 1.171(16) . ?
C25B C26B 1.475(19) . ?
C29B H294 0.9600 . ?
C29B H295 0.9600 . ?
C29B H296 0.9600 . ?
C30B H304 0.9600 . ?
C30B H305 0.9600 . ?
C30B H306 0.9600 . ?
C23 C22 1.359(7) . ?
C23 H231 0.9300 . ?
C23 H232 0.9300 . ?
C27 C28 1.353(7) . ?
C27 H271 0.9300 . ?
C27 H272 0.9300 . ?
N18A N19A 1.322(13) . ?
N18A C31A 1.388(15) . ?
N18A B1 1.518(10) . ?
N19A C33A 1.309(14) . ?
C31A C32A 1.380(15) . ?
C31A H311 0.9300 . ?
C32A C33A 1.382(14) . ?
C32A H321 0.9300 . ?
C33A H331 0.9300 . ?
N18B N19B 1.363(12) . ?
N18B C31B 1.367(16) . ?
N18B B1 1.554(10) . ?
N19B C33B 1.333(14) . ?
C31B C32B 1.359(16) . ?
C31B H312 0.9300 . ?
C32B C33B 1.374(15) . ?
C32B H322 0.9300 . ?
C33B H332 0.9300 . ?
C4 C5 1.397(7) . ?
C4 H41 0.9300 . ?
C5 C6 1.361(8) . ?
C5 H51 0.9300 . ?
C6 H61 0.9300 . ?
C7 C8 1.398(7) . ?
C7 H71 0.9300 . ?
C8 C9 1.375(6) . ?
C8 H81 0.9300 . ?
C9 H91 0.9300 . ?
C10 C11 1.389(7) . ?
C10 H101 0.9300 . ?
C11 C12 1.382(8) . ?
C11 H111 0.9300 . ?
C12 H121 0.9300 . ?
C13 C14 1.353(9) . ?
C13 H131 0.9300 . ?
C14 H141 0.9300 . ?
C15 C16 1.463(7) . ?
C16 C17 1.451(7) . ?
C18 C19 1.357(6) . ?
C18 H181 0.9300 . ?
C19 H191 0.9300 . ?
C20 H201 0.9600 . ?
C20 H202 0.9600 . ?
C20 H203 0.9600 . ?
C21 H211 0.9600 . ?
C21 H212 0.9600 . ?
C21 H213 0.9600 . ?
C22 H221 0.9300 . ?
C28 H281 0.9300 . ?
O3 H31 0.8678 . ?
O3 H32 0.8749 . ?
Cl1 O7 1.357(15) . ?
Cl1 O4 1.376(14) . ?
Cl1 O5 1.444(19) . ?
Cl1 O6 1.450(19) . ?
